data_4001377
loop_
_publ_author_name
'Liu, Pei-Pei'
'Cheng, Ai-Ling'
'Liu, Na'
'Sun, Wei-Wei'
'Gao, En-Qing'

_publ_section_title
;
 Toward Tuning the Bulk Magnetic Behaviors of Metal&#x2212;Azido Materials
 by Organic Pillars
;
_journal_issue 11
_journal_name_full 'Chemistry of Materials'
_journal_page_first 2724
_journal_paper_doi 10.1021/cm0708416
_journal_volume 19
_journal_year 2007
_chemical_formula_sum 'C4 H6 Cu2 N20'
_chemical_formula_weight 461.37
_chemical_name_systematic
; 
 ? 
;
_space_group_IT_number 14
_symmetry_cell_setting monoclinic
_symmetry_space_group_name_Hall '-P 2ybc'
_symmetry_space_group_name_H-M 'P 1 21/c 1'
_atom_sites_solution_hydrogens geom
_atom_sites_solution_primary direct
_atom_sites_solution_secondary difmap
_audit_creation_method SHELXL-97
_cell_angle_alpha 90.00
_cell_angle_beta 95.092(2)
_cell_angle_gamma 90.00
_cell_formula_units_Z 2
_cell_length_a 10.5567(18)
_cell_length_b 6.3046(11)
_cell_length_c 10.8182(18)
_cell_measurement_reflns_used 1873
_cell_measurement_temperature 298(2)
_cell_measurement_theta_max 27.50
_cell_measurement_theta_min 3.74
_cell_volume 717.2(2)
_computing_cell_refinement 'Bruker SMART'
_computing_data_collection 'Bruker SMART'
_computing_data_reduction 'Bruker SHELXTL'
_computing_molecular_graphics 'Bruker SHELXTL'
_computing_publication_material 'Bruker SHELXTL'
_computing_structure_refinement 'Bruker SHELXTL'
_computing_structure_solution 'Bruker SHELXTL'
_diffrn_ambient_temperature 298(2)
_diffrn_measured_fraction_theta_full 0.991
_diffrn_measured_fraction_theta_max 0.991
_diffrn_measurement_device_type 'CCD area detector'
_diffrn_measurement_method 'phi and omega scans'
_diffrn_radiation_monochromator graphite
_diffrn_radiation_source 'fine-focus sealed tube'
_diffrn_radiation_type MoK\a
_diffrn_radiation_wavelength 0.71073
_diffrn_reflns_av_R_equivalents 0.0249
_diffrn_reflns_av_sigmaI/netI 0.0297
_diffrn_reflns_limit_h_max 13
_diffrn_reflns_limit_h_min -13
_diffrn_reflns_limit_k_max 8
_diffrn_reflns_limit_k_min -8
_diffrn_reflns_limit_l_max 7
_diffrn_reflns_limit_l_min -14
_diffrn_reflns_number 4283
_diffrn_reflns_theta_full 27.50
_diffrn_reflns_theta_max 27.50
_diffrn_reflns_theta_min 1.94
_diffrn_standards_decay_% 2.5
_exptl_absorpt_coefficient_mu 3.012
_exptl_absorpt_correction_T_max 0.7527
_exptl_absorpt_correction_T_min 0.4652
_exptl_absorpt_correction_type multi-scan
_exptl_crystal_colour brown
_exptl_crystal_density_diffrn 2.137
_exptl_crystal_density_method 'not measured'
_exptl_crystal_description plate
_exptl_crystal_F_000 456
_exptl_crystal_size_max 0.30
_exptl_crystal_size_mid 0.25
_exptl_crystal_size_min 0.10
_refine_diff_density_max 0.291
_refine_diff_density_min -0.345
_refine_diff_density_rms 0.075
_refine_ls_extinction_method none
_refine_ls_goodness_of_fit_ref 1.073
_refine_ls_hydrogen_treatment constr
_refine_ls_matrix_type full
_refine_ls_number_parameters 126
_refine_ls_number_reflns 1628
_refine_ls_number_restraints 0
_refine_ls_restrained_S_all 1.073
_refine_ls_R_factor_all 0.0324
_refine_ls_R_factor_gt 0.0259
_refine_ls_shift/su_max 0.000
_refine_ls_shift/su_mean 0.000
_refine_ls_structure_factor_coef Fsqd
_refine_ls_weighting_details 'calc w=1/[\s^2^(Fo^2^)+(0.0332P)^2^+0.0859P] where P=(Fo^2^+2Fc^2^)/3'
_refine_ls_weighting_scheme calc
_refine_ls_wR_factor_gt 0.0627
_refine_ls_wR_factor_ref 0.0658
_reflns_number_gt 1397
_reflns_number_total 1628
_reflns_threshold_expression >2sigma(I)
_cod_data_source_file cm0708416si20070327_093918.cif
_cod_data_source_block 1
_cod_depositor_comments
;
The following automatic conversions were performed:

'_symmetry_cell_setting' value 'Monoclinic' changed to 'monoclinic'
according to /home/saulius/struct/CIF-dictionaries/cif_core.dic
dictionary named 'cif_core.dic' version 2.4.1 from 2010-06-29.

Automatic conversion script
Id: cif_fix_values 1715 2011-07-08 13:25:40Z adriana 
;
_cod_original_sg_symbol_H-M P2(1)/c
_cod_database_code 4001377

loop_
_symmetry_equiv_pos_as_xyz
'x, y, z'
'-x, y+1/2, -z+1/2'
'-x, -y, -z'
'x, -y-1/2, z-1/2'

loop_
_atom_site_label
_atom_site_type_symbol
_atom_site_fract_x
_atom_site_fract_y
_atom_site_fract_z
_atom_site_U_iso_or_equiv
_atom_site_adp_type
_atom_site_occupancy
_atom_site_symmetry_multiplicity
_atom_site_calc_flag
_atom_site_refinement_flags
Cu1 Cu 0.55590(2) 0.03767(5) 0.13714(2) 0.01946(11) Uani 1 1 d .
N1 N 0.39319(18) 0.0532(3) 0.02921(19) 0.0258(5) Uani 1 1 d .
N2 N 0.29046(18) 0.0688(3) 0.07085(19) 0.0236(4) Uani 1 1 d .
N3 N 0.1961(2) 0.0844(4) 0.1125(2) 0.0443(6) Uani 1 1 d .
N4 N 0.48326(17) 0.1640(3) 0.28524(18) 0.0223(4) Uani 1 1 d .
N5 N 0.4203(2) 0.0500(3) 0.34400(19) 0.0262(5) Uani 1 1 d .
N6 N 0.3604(3) -0.0555(4) 0.4027(2) 0.0491(7) Uani 1 1 d .
N7 N 0.72908(18) 0.0288(3) 0.22720(18) 0.0220(4) Uani 1 1 d .
N8 N 0.8373(2) -0.0235(4) 0.1765(2) 0.0383(6) Uani 1 1 d .
N9 N 0.9334(2) -0.0058(4) 0.2575(2) 0.0407(6) Uani 1 1 d .
N10 N 0.8876(2) 0.0614(3) 0.36231(19) 0.0286(5) Uani 1 1 d .
C1 C 0.7631(2) 0.0811(4) 0.3434(2) 0.0272(5) Uani 1 1 d .
H1A H 0.7088 0.1242 0.4018 0.033 Uiso 1 1 calc R
C2 C 0.9734(3) 0.1028(5) 0.4749(3) 0.0423(8) Uani 1 1 d .
H2B H 1.042(4) 0.184(7) 0.448(4) 0.098(15) Uiso 1 1 d .
H2A H 0.928(3) 0.167(6) 0.530(3) 0.078(14) Uiso 1 1 d .

loop_
_atom_site_aniso_label
_atom_site_aniso_U_11
_atom_site_aniso_U_22
_atom_site_aniso_U_33
_atom_site_aniso_U_23
_atom_site_aniso_U_13
_atom_site_aniso_U_12
Cu1 0.01535(16) 0.03023(18) 0.01217(16) -0.00295(11) -0.00234(10) 0.00271(11)
N1 0.0183(9) 0.0439(13) 0.0148(10) -0.0035(9) -0.0005(8) 0.0049(9)
N2 0.0223(10) 0.0300(12) 0.0179(10) -0.0011(8) -0.0016(8) 0.0015(8)
N3 0.0281(12) 0.0714(18) 0.0338(14) -0.0051(13) 0.0055(11) 0.0030(11)
N4 0.0249(10) 0.0247(10) 0.0175(10) -0.0014(8) 0.0032(8) 0.0000(8)
N5 0.0352(11) 0.0260(11) 0.0177(11) -0.0069(9) 0.0035(9) 0.0003(9)
N6 0.0748(19) 0.0420(15) 0.0345(14) -0.0050(11) 0.0279(14) -0.0186(13)
N7 0.0203(10) 0.0305(11) 0.0144(9) -0.0007(8) -0.0031(8) 0.0002(8)
N8 0.0201(11) 0.0730(18) 0.0214(12) -0.0032(11) -0.0010(9) 0.0046(10)
N9 0.0222(11) 0.0721(18) 0.0264(13) -0.0012(11) -0.0050(10) 0.0005(10)
N10 0.0267(11) 0.0362(12) 0.0208(11) 0.0010(9) -0.0103(9) -0.0009(9)
C1 0.0274(12) 0.0355(14) 0.0179(12) 0.0005(10) -0.0034(10) 0.0029(10)
C2 0.0457(17) 0.0433(17) 0.0325(17) -0.0038(14) -0.0261(14) -0.0033(15)

loop_
_atom_type_symbol
_atom_type_description
_atom_type_scat_dispersion_real
_atom_type_scat_dispersion_imag
_atom_type_scat_source
C C 0.0033 0.0016 'International Tables Vol C Tables 4.2.6.8 and 6.1.1.4'
H H 0.0000 0.0000 'International Tables Vol C Tables 4.2.6.8 and 6.1.1.4'
N N 0.0061 0.0033 'International Tables Vol C Tables 4.2.6.8 and 6.1.1.4'
Cu Cu 0.3201 1.2651 'International Tables Vol C Tables 4.2.6.8 and 6.1.1.4'

loop_
_geom_angle_atom_site_label_1
_geom_angle_atom_site_label_2
_geom_angle_atom_site_label_3
_geom_angle
_geom_angle_site_symmetry_1
_geom_angle_site_symmetry_3
N1 Cu1 N7 173.25(8) . .
N1 Cu1 N4 94.47(8) . .
N7 Cu1 N4 91.13(8) . .
N1 Cu1 N1 76.94(9) . 3_655
N7 Cu1 N1 97.08(8) . 3_655
N4 Cu1 N1 169.54(8) . 3_655
N1 Cu1 N4 94.70(7) . 2_645
N7 Cu1 N4 88.95(7) . 2_645
N4 Cu1 N4 91.10(4) . 2_645
N1 Cu1 N4 95.50(8) 3_655 2_645
N1 Cu1 N6 97.71(9) . 2_655
N7 Cu1 N6 79.05(8) . 2_655
N4 Cu1 N6 84.60(8) . 2_655
N1 Cu1 N6 90.58(8) 3_655 2_655
N4 Cu1 N6 167.14(8) 2_645 2_655
N2 N1 Cu1 122.58(17) . .
N2 N1 Cu1 132.43(17) . 3_655
Cu1 N1 Cu1 103.06(9) . 3_655
N3 N2 N1 178.3(3) . .
N5 N4 Cu1 117.10(15) . .
N6 N5 N4 178.2(2) . .
C1 N7 N8 106.27(19) . .
C1 N7 Cu1 128.24(17) . .
N8 N7 Cu1 125.42(16) . .
N9 N8 N7 110.3(2) . .
N8 N9 N10 106.4(2) . .
C1 N10 N9 109.2(2) . .
C1 N10 C2 129.9(3) . .
N9 N10 C2 120.9(2) . .
N10 C1 N7 107.9(2) . .
N10 C1 H1A 126.0 . .
N7 C1 H1A 126.0 . .
N10 C2 C2 109.2(3) . 3_756
N10 C2 H2B 105(2) . .
C2 C2 H2B 108(2) 3_756 .
N10 C2 H2A 108(2) . .
C2 C2 H2A 111(3) 3_756 .
H2B C2 H2A 115(4) . .

loop_
_geom_bond_atom_site_label_1
_geom_bond_atom_site_label_2
_geom_bond_distance
_geom_bond_site_symmetry_2
Cu1 N1 1.992(2) .
Cu1 N7 1.9946(19) .
Cu1 N4 2.0019(19) .
Cu1 N1 2.007(2) 3_655
Cu1 N4 2.5470(19) 2_645
Cu1 N6 2.759(3) 2_655
N1 N2 1.215(3) .
N1 Cu1 2.007(2) 3_655
N2 N3 1.134(3) .
N4 N5 1.199(3) .
N5 N6 1.148(3) .
N7 C1 1.318(3) .
N7 N8 1.352(3) .
N8 N9 1.286(3) .
N9 N10 1.340(3) .
N10 C1 1.319(3) .
N10 C2 1.475(3) .
C1 H1A 0.9300 .
C2 C2 1.495(7) 3_756
C2 H2B 0.95(4) .
C2 H2A 0.89(4) .

loop_
_geom_torsion_atom_site_label_1
_geom_torsion_atom_site_label_2
_geom_torsion_atom_site_label_3
_geom_torsion_atom_site_label_4
_geom_torsion
_geom_torsion_site_symmetry_1
_geom_torsion_site_symmetry_4
N7 Cu1 N1 N2 -166.1(6) . .
N4 Cu1 N1 N2 -20.1(2) . .
N1 Cu1 N1 N2 166.0(3) 3_655 .
N4 Cu1 N1 N2 71.4(2) 2_645 .
N6 Cu1 N1 N2 -105.2(2) 2_655 .
N7 Cu1 N1 Cu1 27.9(8) . 3_655
N4 Cu1 N1 Cu1 173.95(9) . 3_655
N1 Cu1 N1 Cu1 0.0 3_655 3_655
N4 Cu1 N1 Cu1 -94.57(9) 2_645 3_655
N6 Cu1 N1 Cu1 88.80(9) 2_655 3_655
Cu1 N1 N2 N3 13(9) . .
Cu1 N1 N2 N3 174(9) 3_655 .
N1 Cu1 N4 N5 77.97(18) . .
N7 Cu1 N4 N5 -105.80(18) . .
N1 Cu1 N4 N5 112.4(5) 3_655 .
N4 Cu1 N4 N5 -16.83(15) 2_645 .
N6 Cu1 N4 N5 175.31(19) 2_655 .
Cu1 N4 N5 N6 163(9) . .
N1 Cu1 N7 C1 149.6(7) . .
N4 Cu1 N7 C1 3.5(2) . .
N1 Cu1 N7 C1 177.0(2) 3_655 .
N4 Cu1 N7 C1 -87.6(2) 2_645 .
N6 Cu1 N7 C1 87.8(2) 2_655 .
N1 Cu1 N7 N8 -26.7(8) . .
N4 Cu1 N7 N8 -172.8(2) . .
N1 Cu1 N7 N8 0.7(2) 3_655 .
N4 Cu1 N7 N8 96.1(2) 2_645 .
N6 Cu1 N7 N8 -88.5(2) 2_655 .
C1 N7 N8 N9 0.4(3) . .
Cu1 N7 N8 N9 177.40(17) . .
N7 N8 N9 N10 -0.7(3) . .
N8 N9 N10 C1 0.8(3) . .
N8 N9 N10 C2 -178.8(2) . .
N9 N10 C1 N7 -0.5(3) . .
C2 N10 C1 N7 179.0(2) . .
N8 N7 C1 N10 0.1(3) . .
Cu1 N7 C1 N10 -176.80(16) . .
C1 N10 C2 C2 111.3(4) . 3_756
N9 N10 C2 C2 -69.2(5) . 3_756
